data_7703245
loop_
_publ_author_name
'Nishi, Miki'
'Hayata, Yuki'
'Hoshino, Norihisa'
'Hanasaki, Noriaki'
'Akutagawa, Tomoyuki'
'Matsuda, Masaki'

_publ_section_title
;
 Intermolecular interactions of tetrabenzoporphyrin- and
 phthalocyanine-based charge-transfer complexes.
;
_journal_issue 48
_journal_name_full 'Dalton transactions (Cambridge, England : 2003)'
_journal_page_first 17723
_journal_page_last 17728
_journal_paper_doi 10.1039/c9dt03653a
_journal_volume 48
_journal_year 2019
_chemical_formula_moiety '2(C36 H20 Cl2 Co N4), C24 H20 P'
_chemical_formula_sum 'C96 H60 Cl4 Co2 N8 P'
_chemical_formula_weight 1616.15
_space_group_crystal_system tetragonal
_space_group_IT_number 86
_space_group_name_Hall '-P 4bc'
_space_group_name_H-M_alt 'P 42/n :2'
_atom_sites_solution_hydrogens geom
_audit_creation_method SHELXL-2018/1
_audit_update_record
;
2019-08-15 deposited with the CCDC.	2019-10-21 downloaded from the CCDC.
;
_cell_angle_alpha 90
_cell_angle_beta 90
_cell_angle_gamma 90
_cell_formula_units_Z 2
_cell_length_a 21.5443(4)
_cell_length_b 21.5443(4)
_cell_length_c 7.52580(10)
_cell_measurement_reflns_used 15170
_cell_measurement_temperature 120(2)
_cell_measurement_theta_max 68.15
_cell_measurement_theta_min 4.105
_cell_volume 3493.15(10)
_computing_cell_refinement 'RAPID AUTO'
_computing_data_collection 'RAPID AUTO'
_computing_data_reduction 'RAPID AUTO'
_computing_structure_refinement 'SHELXL-2018/1 (Sheldrick, 2018)'
_computing_structure_solution 'SIR-2004 (Burla, 2004)'
_diffrn_ambient_temperature 120(2)
_diffrn_measured_fraction_theta_full 0.998
_diffrn_measured_fraction_theta_max 0.997
_diffrn_measurement_device_type 'Rigaku R-AXIS RAPID'
_diffrn_measurement_method 'phi and omega scans'
_diffrn_radiation_type CuK\a
_diffrn_radiation_wavelength 1.54187
_diffrn_reflns_av_R_equivalents 0.0451
_diffrn_reflns_av_unetI/netI 0.0288
_diffrn_reflns_Laue_measured_fraction_full 0.998
_diffrn_reflns_Laue_measured_fraction_max 0.997
_diffrn_reflns_limit_h_max 25
_diffrn_reflns_limit_h_min -25
_diffrn_reflns_limit_k_max 25
_diffrn_reflns_limit_k_min -25
_diffrn_reflns_limit_l_max 8
_diffrn_reflns_limit_l_min -8
_diffrn_reflns_number 36216
_diffrn_reflns_point_group_measured_fraction_full 0.998
_diffrn_reflns_point_group_measured_fraction_max 0.997
_diffrn_reflns_theta_full 67.687
_diffrn_reflns_theta_max 68.233
_diffrn_reflns_theta_min 4.104
_diffrn_source 'rotating-anode X-ray tube'
_exptl_absorpt_coefficient_mu 5.822
_exptl_absorpt_correction_T_max 1.0000
_exptl_absorpt_correction_T_min 0.8588
_exptl_absorpt_correction_type empirical
_exptl_absorpt_process_details 'ABSCOR (Rigaku, 2010)'
_exptl_crystal_colour black
_exptl_crystal_density_diffrn 1.537
_exptl_crystal_description needle
_exptl_crystal_F_000 1658
_exptl_crystal_size_max 0.200
_exptl_crystal_size_mid 0.030
_exptl_crystal_size_min 0.030
_refine_diff_density_max 0.399
_refine_diff_density_min -0.752
_refine_diff_density_rms 0.073
_refine_ls_extinction_method none
_refine_ls_goodness_of_fit_ref 1.285
_refine_ls_hydrogen_treatment constr
_refine_ls_matrix_type full
_refine_ls_number_parameters 252
_refine_ls_number_reflns 3190
_refine_ls_number_restraints 0
_refine_ls_restrained_S_all 1.285
_refine_ls_R_factor_all 0.0594
_refine_ls_R_factor_gt 0.0508
_refine_ls_shift/su_max 0.000
_refine_ls_shift/su_mean 0.000
_refine_ls_structure_factor_coef Fsqd
_refine_ls_weighting_details 'w=1/[\s^2^(Fo^2^)+(0.1000P)^2^] where P=(Fo^2^+2Fc^2^)/3'
_refine_ls_weighting_scheme calc
_refine_ls_wR_factor_gt 0.1581
_refine_ls_wR_factor_ref 0.1651
_reflns_Friedel_coverage 0.000
_reflns_number_gt 2737
_reflns_number_total 3190
_reflns_threshold_expression 'I > 2\s(I)'
_cod_data_source_file c9dt03653a2.cif
_cod_data_source_block TPPCotbpCl22LT
_cod_original_cell_volume 3493.15(14)
_cod_original_sg_symbol_H-M 'P 42/n'
_cod_database_code 7703245
_shelx_shelxl_version_number 2018/1
_shelx_space_group_comment
;
The symmetry employed for this shelxl refinement is uniquely defined
by the following loop, which should always be used as a source of
symmetry information in preference to the above space-group names.
They are only intended as comments.
;
_shelx_estimated_absorpt_t_min 0.389
_shelx_estimated_absorpt_t_max 0.845

loop_
_space_group_symop_operation_xyz
'x, y, z'
'-x+1/2, -y+1/2, z'
'-y, x+1/2, z+1/2'
'y+1/2, -x, z+1/2'
'-x, -y, -z'
'x-1/2, y-1/2, -z'
'y, -x-1/2, -z-1/2'
'-y-1/2, x, -z-1/2'

loop_
_atom_site_label
_atom_site_type_symbol
_atom_site_fract_x
_atom_site_fract_y
_atom_site_fract_z
_atom_site_U_iso_or_equiv
_atom_site_adp_type
_atom_site_occupancy
_atom_site_site_symmetry_order
_atom_site_calc_flag
_atom_site_refinement_flags_posn
_atom_site_refinement_flags_adp
_atom_site_refinement_flags_occupancy
Co1 Co 1.000000 0.000000 0.500000 0.0260(2) Uani 1 2 d S . P
Cl1 Cl 0.95056(3) -0.08486(3) 0.39272(10) 0.0324(2) Uani 1 1 d . . .
N1 N 0.95645(11) 0.05607(10) 0.3276(3) 0.0274(6) Uani 1 1 d . . .
N2 N 0.92905(10) 0.01023(11) 0.6722(3) 0.0274(5) Uani 1 1 d . . .
C1 C 1.03491(13) 0.05862(13) 0.0909(4) 0.0291(6) Uani 1 1 d . . .
H1 H 1.044747 0.075362 -0.022451 0.035 Uiso 1 1 calc R U .
C2 C 0.97940(14) 0.07573(13) 0.1653(4) 0.0293(6) Uani 1 1 d . . .
C3 C 0.93565(13) 0.11814(13) 0.0814(4) 0.0295(6) Uani 1 1 d . . .
C4 C 0.93665(14) 0.14936(14) -0.0785(4) 0.0332(7) Uani 1 1 d . . .
H2 H 0.970858 0.145812 -0.157542 0.040 Uiso 1 1 calc R U .
C5 C 0.88580(14) 0.18616(14) -0.1196(4) 0.0351(7) Uani 1 1 d . . .
H3 H 0.885064 0.207813 -0.229548 0.042 Uiso 1 1 calc R U .
C6 C 0.83587(16) 0.19211(16) -0.0037(4) 0.0370(8) Uani 1 1 d . . .
H4 H 0.801793 0.217773 -0.035674 0.044 Uiso 1 1 calc R U .
C7 C 0.83511(13) 0.16112(14) 0.1579(4) 0.0327(7) Uani 1 1 d . . .
H5 H 0.801258 0.165444 0.237786 0.039 Uiso 1 1 calc R U .
C8 C 0.88565(13) 0.12345(13) 0.1990(4) 0.0294(6) Uani 1 1 d . . .
C9 C 0.90038(13) 0.08442(13) 0.3501(4) 0.0283(6) Uani 1 1 d . . .
C10 C 0.86215(14) 0.07839(15) 0.4964(4) 0.0326(7) Uani 1 1 d . . .
H6 H 0.823783 0.100111 0.495090 0.039 Uiso 1 1 calc R U .
C11 C 0.87563(13) 0.04319(13) 0.6440(4) 0.0275(6) Uani 1 1 d . . .
C12 C 0.83306(13) 0.03470(13) 0.7910(4) 0.0301(6) Uani 1 1 d . . .
C13 C 0.77279(13) 0.05539(14) 0.8211(4) 0.0310(6) Uani 1 1 d . . .
H7 H 0.752533 0.082326 0.739681 0.037 Uiso 1 1 calc R U .
C14 C 0.74323(14) 0.03503(15) 0.9756(4) 0.0338(7) Uani 1 1 d . . .
H8 H 0.701640 0.047339 0.998379 0.041 Uiso 1 1 calc R U .
C15 C 0.77376(14) -0.00300(14) 1.0968(4) 0.0329(7) Uani 1 1 d . . .
H9 H 0.752777 -0.015382 1.201989 0.040 Uiso 1 1 calc R U .
C16 C 0.83410(14) -0.02336(14) 1.0680(4) 0.0342(7) Uani 1 1 d . . .
H10 H 0.854926 -0.049035 1.151512 0.041 Uiso 1 1 calc R U .
C17 C 0.86274(13) -0.00441(13) 0.9109(4) 0.0275(6) Uani 1 1 d . . .
C18 C 0.92259(13) -0.01929(13) 0.8332(4) 0.0292(6) Uani 1 1 d . . .
P1 P 0.750000 -0.250000 0.250000 0.0277(4) Uani 1 4 d S T P
C19 C 0.74150(13) -0.18448(14) 0.3947(4) 0.0309(7) Uani 1 1 d . . .
C20 C 0.78715(16) -0.13885(14) 0.4049(4) 0.0362(7) Uani 1 1 d . . .
H11 H 0.822495 -0.140410 0.329537 0.043 Uiso 1 1 calc R U .
C21 C 0.78016(18) -0.09102(16) 0.5271(5) 0.0450(9) Uani 1 1 d . . .
H12 H 0.810520 -0.059124 0.533648 0.054 Uiso 1 1 calc R U .
C22 C 0.72936(17) -0.08950(16) 0.6391(5) 0.0456(9) Uani 1 1 d . . .
H13 H 0.725024 -0.056455 0.721742 0.055 Uiso 1 1 calc R U .
C23 C 0.68464(17) -0.13578(16) 0.6321(5) 0.0430(8) Uani 1 1 d . . .
H14 H 0.650054 -0.134715 0.710304 0.052 Uiso 1 1 calc R U .
C24 C 0.69080(16) -0.18353(15) 0.5101(4) 0.0361(8) Uani 1 1 d . . .
H15 H 0.660566 -0.215582 0.505004 0.043 Uiso 1 1 calc R U .

loop_
_atom_site_aniso_label
_atom_site_aniso_U_11
_atom_site_aniso_U_22
_atom_site_aniso_U_33
_atom_site_aniso_U_23
_atom_site_aniso_U_13
_atom_site_aniso_U_12
Co1 0.0255(4) 0.0275(4) 0.0250(5) 0.0015(3) 0.0011(3) 0.0010(2)
Cl1 0.0318(4) 0.0324(4) 0.0330(5) -0.0009(3) 0.0002(3) -0.0007(3)
N1 0.0285(12) 0.0257(12) 0.0279(14) 0.0005(10) -0.0003(10) 0.0008(9)
N2 0.0251(12) 0.0295(12) 0.0276(14) 0.0002(10) 0.0017(10) 0.0003(9)
C1 0.0319(15) 0.0315(15) 0.0238(16) 0.0053(12) 0.0035(12) 0.0006(12)
C2 0.0290(15) 0.0295(15) 0.0294(17) 0.0031(12) 0.0014(12) -0.0005(11)
C3 0.0282(15) 0.0260(14) 0.0343(17) -0.0004(12) 0.0002(12) 0.0006(11)
C4 0.0343(16) 0.0337(16) 0.0315(17) 0.0037(13) 0.0017(13) -0.0005(12)
C5 0.0383(17) 0.0357(16) 0.0313(18) 0.0057(13) 0.0005(13) 0.0033(13)
C6 0.0355(18) 0.0339(17) 0.042(2) 0.0042(13) -0.0007(13) 0.0074(14)
C7 0.0254(14) 0.0374(16) 0.0353(18) 0.0002(13) 0.0032(12) 0.0015(12)
C8 0.0336(15) 0.0285(14) 0.0261(16) -0.0002(12) 0.0003(12) 0.0009(12)
C9 0.0260(14) 0.0293(14) 0.0296(16) 0.0011(12) 0.0042(12) -0.0017(11)
C10 0.0286(16) 0.0358(17) 0.0333(19) 0.0016(12) 0.0025(12) 0.0021(13)
C11 0.0292(14) 0.0261(14) 0.0274(16) -0.0008(11) 0.0022(12) -0.0003(11)
C12 0.0279(15) 0.0320(15) 0.0303(17) -0.0020(12) 0.0022(12) -0.0016(11)
C13 0.0299(15) 0.0324(15) 0.0309(17) -0.0003(12) 0.0000(12) 0.0019(12)
C14 0.0270(15) 0.0377(17) 0.0368(18) -0.0019(13) 0.0059(12) 0.0012(12)
C15 0.0325(16) 0.0319(15) 0.0344(18) -0.0005(13) 0.0095(13) -0.0008(12)
C16 0.0376(17) 0.0334(16) 0.0316(17) 0.0012(13) 0.0029(13) 0.0008(13)
C17 0.0250(14) 0.0286(14) 0.0290(16) -0.0012(11) 0.0015(11) -0.0007(11)
C18 0.0318(15) 0.0272(15) 0.0285(17) -0.0006(12) 0.0021(12) -0.0015(11)
P1 0.0263(5) 0.0263(5) 0.0307(9) 0.000 0.000 0.000
C19 0.0302(15) 0.0310(15) 0.0315(17) 0.0041(12) -0.0021(12) 0.0017(12)
C20 0.0426(18) 0.0315(16) 0.0345(19) -0.0021(13) 0.0011(14) -0.0049(13)
C21 0.065(2) 0.0322(18) 0.038(2) -0.0028(14) 0.0015(17) -0.0149(16)
C22 0.063(2) 0.0331(17) 0.040(2) -0.0087(15) -0.0006(17) 0.0034(16)
C23 0.0463(19) 0.0425(19) 0.040(2) -0.0034(15) 0.0039(15) 0.0089(15)
C24 0.0331(17) 0.0335(17) 0.042(2) -0.0036(13) 0.0002(13) -0.0017(13)

loop_
_atom_type_symbol
_atom_type_description
_atom_type_scat_dispersion_real
_atom_type_scat_dispersion_imag
_atom_type_scat_source
C C 0.0181 0.0091 'International Tables Vol C Tables 4.2.6.8 and 6.1.1.4'
H H 0.0000 0.0000 'International Tables Vol C Tables 4.2.6.8 and 6.1.1.4'
N N 0.0311 0.0180 'International Tables Vol C Tables 4.2.6.8 and 6.1.1.4'
Cl Cl 0.3639 0.7018 'International Tables Vol C Tables 4.2.6.8 and 6.1.1.4'
P P 0.2955 0.4335 'International Tables Vol C Tables 4.2.6.8 and 6.1.1.4'
Co Co -2.3653 3.6143 'International Tables Vol C Tables 4.2.6.8 and 6.1.1.4'

loop_
_geom_angle_atom_site_label_1
_geom_angle_atom_site_label_2
_geom_angle_atom_site_label_3
_geom_angle
_geom_angle_site_symmetry_1
_geom_angle_site_symmetry_3
N1 Co1 N1 180.0 . 5_756
N1 Co1 N2 89.73(10) . .
N1 Co1 N2 90.27(10) 5_756 .
N1 Co1 N2 90.26(10) . 5_756
N1 Co1 N2 89.74(10) 5_756 5_756
N2 Co1 N2 180.0 . 5_756
N1 Co1 Cl1 92.04(7) . .
N1 Co1 Cl1 87.96(7) 5_756 .
N2 Co1 Cl1 87.75(7) . .
N2 Co1 Cl1 92.25(7) 5_756 .
N1 Co1 Cl1 87.96(7) . 5_756
N1 Co1 Cl1 92.04(7) 5_756 5_756
N2 Co1 Cl1 92.25(7) . 5_756
N2 Co1 Cl1 87.75(7) 5_756 5_756
Cl1 Co1 Cl1 180.0 . 5_756
C9 N1 C2 106.8(2) . .
C9 N1 Co1 127.12(19) . .
C2 N1 Co1 126.02(18) . .
C11 N2 C18 106.9(2) . .
C11 N2 Co1 126.47(19) . .
C18 N2 Co1 126.33(19) . .
C2 C1 C18 125.3(3) . 5_756
C1 C2 N1 126.2(3) . .
C1 C2 C3 123.8(3) . .
N1 C2 C3 110.1(2) . .
C4 C3 C8 121.6(3) . .
C4 C3 C2 132.4(3) . .
C8 C3 C2 106.0(3) . .
C3 C4 C5 117.4(3) . .
C4 C5 C6 121.6(3) . .
C7 C6 C5 121.0(3) . .
C6 C7 C8 117.8(3) . .
C7 C8 C3 120.6(3) . .
C7 C8 C9 133.1(3) . .
C3 C8 C9 106.3(2) . .
N1 C9 C10 125.8(3) . .
N1 C9 C8 110.9(2) . .
C10 C9 C8 123.3(3) . .
C11 C10 C9 124.7(3) . .
N2 C11 C10 126.1(3) . .
N2 C11 C12 110.4(2) . .
C10 C11 C12 123.5(3) . .
C17 C12 C13 121.2(3) . .
C17 C12 C11 106.3(2) . .
C13 C12 C11 132.4(3) . .
C12 C13 C14 117.4(3) . .
C15 C14 C13 121.0(3) . .
C16 C15 C14 121.8(3) . .
C15 C16 C17 117.0(3) . .
C12 C17 C16 121.6(3) . .
C12 C17 C18 106.3(3) . .
C16 C17 C18 132.0(3) . .
C1 C18 N2 125.8(3) 5_756 .
C1 C18 C17 124.2(3) 5_756 .
N2 C18 C17 110.0(2) . .
C19 P1 C19 105.17(19) 8_646 7_666
C19 P1 C19 111.66(10) 8_646 2_645
C19 P1 C19 111.66(10) 7_666 2_645
C19 P1 C19 111.66(10) 8_646 .
C19 P1 C19 111.66(10) 7_666 .
C19 P1 C19 105.18(19) 2_645 .
C20 C19 C24 120.5(3) . .
C20 C19 P1 121.2(2) . .
C24 C19 P1 118.0(2) . .
C21 C20 C19 118.9(3) . .
C22 C21 C20 120.5(3) . .
C21 C22 C23 120.6(3) . .
C24 C23 C22 119.5(3) . .
C23 C24 C19 119.9(3) . .

loop_
_geom_bond_atom_site_label_1
_geom_bond_atom_site_label_2
_geom_bond_distance
_geom_bond_site_symmetry_2
Co1 N1 2.006(2) .
Co1 N1 2.006(2) 5_756
Co1 N2 2.016(2) .
Co1 N2 2.016(2) 5_756
Co1 Cl1 2.2647(7) .
Co1 Cl1 2.2647(7) 5_756
N1 C9 1.364(3) .
N1 C2 1.384(4) .
N2 C11 1.369(3) .
N2 C18 1.375(4) .
C1 C2 1.371(4) .
C1 C18 1.372(4) 5_756
C2 C3 1.457(4) .
C3 C4 1.379(4) .
C3 C8 1.399(4) .
C4 C5 1.387(4) .
C5 C6 1.391(4) .
C6 C7 1.388(4) .
C7 C8 1.393(4) .
C8 C9 1.450(4) .
C9 C10 1.381(4) .
C10 C11 1.376(4) .
C11 C12 1.449(4) .
C12 C17 1.390(4) .
C12 C13 1.392(4) .
C13 C14 1.397(4) .
C14 C15 1.391(4) .
C15 C16 1.389(4) .
C16 C17 1.395(4) .
C17 C18 1.452(4) .
P1 C19 1.792(3) 8_646
P1 C19 1.792(3) 7_666
P1 C19 1.792(3) 2_645
P1 C19 1.792(3) .
C19 C20 1.393(4) .
C19 C24 1.396(4) .
C20 C21 1.389(4) .
C21 C22 1.382(5) .
C22 C23 1.387(5) .
C23 C24 1.385(4) .

loop_
_geom_torsion_atom_site_label_1
_geom_torsion_atom_site_label_2
_geom_torsion_atom_site_label_3
_geom_torsion_atom_site_label_4
_geom_torsion
_geom_torsion_site_symmetry_1
_geom_torsion_site_symmetry_4
C18 C1 C2 N1 -0.7(5) 5_756 .
C18 C1 C2 C3 179.4(3) 5_756 .
C9 N1 C2 C1 179.7(3) . .
Co1 N1 C2 C1 2.5(4) . .
C9 N1 C2 C3 -0.3(3) . .
Co1 N1 C2 C3 -177.53(18) . .
C1 C2 C3 C4 0.6(5) . .
N1 C2 C3 C4 -179.4(3) . .
C1 C2 C3 C8 -179.9(3) . .
N1 C2 C3 C8 0.2(3) . .
C8 C3 C4 C5 -0.4(5) . .
C2 C3 C4 C5 179.0(3) . .
C3 C4 C5 C6 0.7(5) . .
C4 C5 C6 C7 -0.2(5) . .
C5 C6 C7 C8 -0.7(5) . .
C6 C7 C8 C3 0.9(4) . .
C6 C7 C8 C9 -179.1(3) . .
C4 C3 C8 C7 -0.4(5) . .
C2 C3 C8 C7 -180.0(3) . .
C4 C3 C8 C9 179.6(3) . .
C2 C3 C8 C9 0.1(3) . .
C2 N1 C9 C10 -178.8(3) . .
Co1 N1 C9 C10 -1.7(4) . .
C2 N1 C9 C8 0.4(3) . .
Co1 N1 C9 C8 177.54(18) . .
C7 C8 C9 N1 179.8(3) . .
C3 C8 C9 N1 -0.3(3) . .
C7 C8 C9 C10 -1.0(5) . .
C3 C8 C9 C10 178.9(3) . .
N1 C9 C10 C11 1.1(5) . .
C8 C9 C10 C11 -178.0(3) . .
C18 N2 C11 C10 -178.5(3) . .
Co1 N2 C11 C10 -4.0(4) . .
C18 N2 C11 C12 -0.2(3) . .
Co1 N2 C11 C12 174.31(18) . .
C9 C10 C11 N2 2.0(5) . .
C9 C10 C11 C12 -176.2(3) . .
N2 C11 C12 C17 0.4(3) . .
C10 C11 C12 C17 178.8(3) . .
N2 C11 C12 C13 -176.4(3) . .
C10 C11 C12 C13 2.0(5) . .
C17 C12 C13 C14 -0.4(4) . .
C11 C12 C13 C14 176.0(3) . .
C12 C13 C14 C15 1.8(4) . .
C13 C14 C15 C16 -1.4(5) . .
C14 C15 C16 C17 -0.6(5) . .
C13 C12 C17 C16 -1.5(5) . .
C11 C12 C17 C16 -178.8(3) . .
C13 C12 C17 C18 176.8(3) . .
C11 C12 C17 C18 -0.5(3) . .
C15 C16 C17 C12 2.0(4) . .
C15 C16 C17 C18 -175.8(3) . .
C11 N2 C18 C1 178.1(3) . 5_756
Co1 N2 C18 C1 3.6(4) . 5_756
C11 N2 C18 C17 -0.2(3) . .
Co1 N2 C18 C17 -174.63(18) . .
C12 C17 C18 C1 -177.8(3) . 5_756
C16 C17 C18 C1 0.2(5) . 5_756
C12 C17 C18 N2 0.4(3) . .
C16 C17 C18 N2 178.5(3) . .
C19 P1 C19 C20 -126.3(3) 8_646 .
C19 P1 C19 C20 -8.9(2) 7_666 .
C19 P1 C19 C20 112.4(3) 2_645 .
C19 P1 C19 C24 60.01(19) 8_646 .
C19 P1 C19 C24 177.4(3) 7_666 .
C19 P1 C19 C24 -61.3(2) 2_645 .
C24 C19 C20 C21 -2.5(5) . .
P1 C19 C20 C21 -176.0(3) . .
C19 C20 C21 C22 1.3(5) . .
C20 C21 C22 C23 0.3(6) . .
C21 C22 C23 C24 -0.7(5) . .
C22 C23 C24 C19 -0.5(5) . .
C20 C19 C24 C23 2.1(5) . .
P1 C19 C24 C23 175.8(2) . .
